data_4122460
loop_
_publ_author_name
'Williams, Derek E.'
'Rietman, Joseph A.'
'Maier, Josef M.'
'Tan, Rui'
'Greytak, Andrew B.'
'Smith, Mark D.'
'Krause, Jeanette A.'
'Shustova, Natalia B.'

_publ_section_title
;
 Energy Transfer on Demand: Photoswitch-Directed Behavior of
 Metal-Porphyrin Frameworks.
;
_journal_issue 34
_journal_name_full 'Journal of the American Chemical Society'
_journal_page_first 11886
_journal_paper_doi 10.1021/ja505589d
_journal_volume 136
_journal_year 2014
_chemical_formula_moiety 'C25 H22 N2 S2, 0.5(C3 H6 O)'
_chemical_formula_sum 'C26.5 H25 N2 O0.5 S2'
_chemical_formula_weight 443.60
_chemical_name_systematic
;
 ?
;
_space_group_crystal_system monoclinic
_space_group_IT_number 14
_space_group_name_Hall '-P 2yn'
_space_group_name_H-M_alt 'P 1 21/n 1'
_symmetry_space_group_name_Hall '-P 2yn'
_symmetry_space_group_name_H-M 'P 1 21/n 1'
_atom_sites_solution_hydrogens mixed
_atom_sites_solution_primary direct
_audit_creation_date 2014-05-09
_audit_creation_method
;
Olex2 1.2
(compiled 2014.03.20 svn.r2914 for OlexSys, GUI svn.r4816)
;
_cell_angle_alpha 90
_cell_angle_beta 98.5160(10)
_cell_angle_gamma 90
_cell_formula_units_Z 4
_cell_length_a 10.3059(6)
_cell_length_b 12.9893(7)
_cell_length_c 17.9870(10)
_cell_measurement_reflns_used 7127
_cell_measurement_temperature 296(2)
_cell_measurement_theta_max 23.645
_cell_measurement_theta_min 2.151
_cell_volume 2381.3(2)
_computing_cell_refinement 'SAINT v6.45A (Bruker, 2003)'
_computing_data_reduction 'SAINT v6.45A (Bruker, 2003)'
_computing_molecular_graphics 'Olex2 (Dolomanov et al., 2009)'
_computing_publication_material 'Olex2 (Dolomanov et al., 2009)'
_computing_structure_refinement 'ShelXL (Sheldrick, 2008)'
_computing_structure_solution 'ShelXS (Sheldrick, 2008)'
_diffrn_ambient_temperature 296(2)
_diffrn_measured_fraction_theta_full 1.000
_diffrn_measured_fraction_theta_max 0.998
_diffrn_measurement_device_type 'CCD area detector'
_diffrn_measurement_method 'phi and omega scans'
_diffrn_radiation_monochromator Parallel,graphite
_diffrn_radiation_type MoK\a
_diffrn_radiation_wavelength 0.71073
_diffrn_reflns_av_R_equivalents 0.0714
_diffrn_reflns_av_unetI/netI 0.0496
_diffrn_reflns_Laue_measured_fraction_full 1.000
_diffrn_reflns_Laue_measured_fraction_max 0.998
_diffrn_reflns_limit_h_max 12
_diffrn_reflns_limit_h_min -12
_diffrn_reflns_limit_k_max 15
_diffrn_reflns_limit_k_min -15
_diffrn_reflns_limit_l_max 21
_diffrn_reflns_limit_l_min -21
_diffrn_reflns_number 31145
_diffrn_reflns_point_group_measured_fraction_full 1.000
_diffrn_reflns_point_group_measured_fraction_max 0.998
_diffrn_reflns_theta_full 25.000
_diffrn_reflns_theta_max 25.075
_diffrn_reflns_theta_min 1.941
_diffrn_source_current 35.0
_diffrn_source_power 1.575
_diffrn_source_voltage 45.0
_exptl_absorpt_coefficient_mu 0.242
_exptl_absorpt_correction_type none
_exptl_crystal_colour colorless
_exptl_crystal_density_diffrn 1.237
_exptl_crystal_description plate
_exptl_crystal_F_000 936
_exptl_crystal_size_max 0.46
_exptl_crystal_size_mid 0.4
_exptl_crystal_size_min 0.1
_refine_diff_density_max 0.368
_refine_diff_density_min -0.156
_refine_diff_density_rms 0.049
_refine_ls_extinction_method none
_refine_ls_goodness_of_fit_ref 0.950
_refine_ls_hydrogen_treatment constr
_refine_ls_matrix_type full
_refine_ls_number_parameters 296
_refine_ls_number_reflns 4229
_refine_ls_number_restraints 24
_refine_ls_restrained_S_all 0.953
_refine_ls_R_factor_all 0.0879
_refine_ls_R_factor_gt 0.0511
_refine_ls_shift/su_max 0.000
_refine_ls_shift/su_mean 0.000
_refine_ls_structure_factor_coef Fsqd
_refine_ls_weighting_details 'w=1/[\s^2^(Fo^2^)+(0.0915P)^2^] where P=(Fo^2^+2Fc^2^)/3'
_refine_ls_weighting_scheme calc
_refine_ls_wR_factor_gt 0.1438
_refine_ls_wR_factor_ref 0.1628
_reflns_number_gt 2615
_reflns_number_total 4229
_reflns_threshold_expression 'I > 2\s(I)'
_cod_data_source_file ja505589d_si_002.cif
_cod_data_source_block dewpyrsm
_cod_depositor_comments 'Adding full bibliography for 4122460--4122461.cif.'
_cod_original_formula_sum 'C26.50 H25 N2 O0.50 S2'
_cod_database_code 4122460
_shelxl_version_number 2014-1
_shelx_space_group_comment
;
The symmetry employed for this shelxl refinement is uniquely defined
by the following loop, which should always be used as a source of
symmetry information in preference to the above space-group names.
They are only intended as comments.
;
_olex2_refinement_description
;
1. Fixed Uiso
 At 1.2 times of:
  All C(H) groups, All C(H,H) groups
 At 1.5 times of:
  All C(H,H,H) groups
2. Restrained distances
 C1S-C2S = C1S-C3S = C4S-C5S = C4S-C6S
 1.51 with sigma of 0.01
 C1S-O1S = C4S-O2S
 1.21 with sigma of 0.01
 C1S-C2S = C1S-C3S = C4S-C5S = C4S-C6S
 1.51 with sigma of 0.01
 C1S-O1S = C4S-O2S
 1.21 with sigma of 0.01
 C2S-C3S = C5S-C6S
 2.6 with sigma of 0.01
 C2S-C3S = C5S-C6S
 2.6 with sigma of 0.01
 O1S-C2S \\sim O1S-C3S \\sim O2S-C5S \\sim O2S-C6S
 with sigma of 0.015
3. Restrained planarity
 O1S, C1S, C2S, C3S
 with sigma of 0.1
 O2S, C4S, C5S, C6S
 with sigma of 0.1
4. Uiso/Uaniso restraints and constraints
Uiso(C2S) = Uiso(C4S)
5. Others
 Sof(O2S)=Sof(C4S)=Sof(C5S)=Sof(H5SA)=Sof(H5SB)=Sof(H5SC)=Sof(C6S)=Sof(H6SA)=
 Sof(H6SB)=Sof(H6SC)=0.5*(1-FVAR(2))
 Sof(O1S)=Sof(C1S)=Sof(C2S)=Sof(H2SA)=Sof(H2SB)=Sof(H2SC)=Sof(C3S)=Sof(H3SA)=
 Sof(H3SB)=Sof(H3SC)=0.5*FVAR(2)
6.a Riding coordinates:
 C3S(H3SA,H3SB,H3SC)
6.b Secondary CH2 refined with riding coordinates:
 C7(H7A,H7B), C8(H8A,H8B), C9(H9A,H9B)
6.c Aromatic/amide H refined with riding coordinates:
 C2(H2), C12(H12), C17(H17), C18(H18), C19(H19), C20(H20), C22(H22), C23(H23),
 C24(H24), C25(H25)
6.d Idealised Me refined with riding coordinates:
 C2S(H2SA,H2SB,H2SC), C5S(H5SA,H5SB,H5SC), C6S(H6SA,H6SB,H6SC)
6.e Idealised Me refined as rotating group:
 C5(H5A,H5B,H5C), C15(H15A,H15B,H15C)
;

loop_
_space_group_symop_operation_xyz
'x, y, z'
'-x+1/2, y+1/2, -z+1/2'
'-x, -y, -z'
'x-1/2, -y-1/2, z-1/2'

loop_
_atom_site_label
_atom_site_type_symbol
_atom_site_fract_x
_atom_site_fract_y
_atom_site_fract_z
_atom_site_U_iso_or_equiv
_atom_site_adp_type
_atom_site_occupancy
_atom_site_site_symmetry_order
_atom_site_calc_flag
_atom_site_refinement_flags_posn
_atom_site_refinement_flags_occupancy
_atom_site_disorder_assembly
_atom_site_disorder_group
S1 S 0.14688(7) 0.29488(7) 0.10164(4) 0.0611(3) Uani 1 1 d . . . .
S2 S 0.36017(8) 0.09992(6) 0.40352(5) 0.0666(3) Uani 1 1 d . . . .
N1 N 0.3776(3) 0.2576(3) -0.14798(16) 0.0915(10) Uani 1 1 d . . . .
N2 N 0.2348(3) 0.0976(3) 0.68465(18) 0.0878(10) Uani 1 1 d . . . .
C1 C 0.2954(3) 0.3252(2) 0.07363(16) 0.0519(7) Uani 1 1 d . . . .
C2 C 0.3759(3) 0.3687(2) 0.13201(16) 0.0540(8) Uani 1 1 d . . . .
H2 H 0.4600 0.3915 0.1278 0.065 Uiso 1 1 calc R . . .
C3 C 0.3221(3) 0.3764(2) 0.19948(15) 0.0482(7) Uani 1 1 d . . . .
C4 C 0.1958(3) 0.3400(2) 0.19161(15) 0.0516(7) Uani 1 1 d . . . .
C5 C 0.1017(3) 0.3385(3) 0.24783(17) 0.0692(9) Uani 1 1 d . . . .
H5A H 0.0198 0.3685 0.2259 0.104 Uiso 1 1 calc GR . . .
H5B H 0.1377 0.3773 0.2915 0.104 Uiso 1 1 calc GR . . .
H5C H 0.0874 0.2686 0.2621 0.104 Uiso 1 1 calc GR . . .
C6 C 0.3940(3) 0.4240(2) 0.26769(16) 0.0513(7) Uani 1 1 d . . . .
C7 C 0.4507(3) 0.5295(2) 0.26155(18) 0.0686(9) Uani 1 1 d . . . .
H7A H 0.3817 0.5807 0.2524 0.082 Uiso 1 1 calc R . . .
H7B H 0.5032 0.5322 0.2211 0.082 Uiso 1 1 calc R . . .
C8 C 0.5347(4) 0.5475(3) 0.3365(2) 0.0807(11) Uani 1 1 d . . . .
H8A H 0.5260 0.6179 0.3531 0.097 Uiso 1 1 calc R . . .
H8B H 0.6263 0.5340 0.3334 0.097 Uiso 1 1 calc R . . .
C9 C 0.4832(3) 0.4721(2) 0.39017(18) 0.0689(9) Uani 1 1 d . . . .
H9A H 0.5545 0.4429 0.4250 0.083 Uiso 1 1 calc R . . .
H9B H 0.4220 0.5056 0.4185 0.083 Uiso 1 1 calc R . . .
C10 C 0.4150(3) 0.3900(2) 0.33852(16) 0.0541(8) Uani 1 1 d . . . .
C11 C 0.3321(3) 0.1878(2) 0.47114(16) 0.0549(8) Uani 1 1 d . . . .
C12 C 0.3482(3) 0.2852(2) 0.44525(16) 0.0541(7) Uani 1 1 d . . . .
H12 H 0.3371 0.3437 0.4735 0.065 Uiso 1 1 calc R . . .
C13 C 0.3831(3) 0.2905(2) 0.37191(16) 0.0518(7) Uani 1 1 d . . . .
C14 C 0.3940(3) 0.1940(2) 0.34231(16) 0.0575(8) Uani 1 1 d . . . .
C15 C 0.4352(4) 0.1627(3) 0.26899(18) 0.0784(10) Uani 1 1 d . . . .
H15A H 0.4670 0.0932 0.2726 0.118 Uiso 1 1 calc GR . . .
H15B H 0.5035 0.2077 0.2576 0.118 Uiso 1 1 calc GR . . .
H15C H 0.3613 0.1672 0.2297 0.118 Uiso 1 1 calc GR . . .
C16 C 0.3224(3) 0.3028(2) -0.00213(16) 0.0572(8) Uani 1 1 d . . . .
C17 C 0.2314(3) 0.2543(3) -0.05574(17) 0.0710(10) Uani 1 1 d . . . .
H17 H 0.1493 0.2363 -0.0443 0.085 Uiso 1 1 calc R . . .
C18 C 0.2636(4) 0.2333(3) -0.1255(2) 0.0861(11) Uani 1 1 d . . . .
H18 H 0.2013 0.1996 -0.1598 0.103 Uiso 1 1 calc R . . .
C19 C 0.4636(4) 0.3056(3) -0.0962(2) 0.0906(13) Uani 1 1 d . . . .
H19 H 0.5440 0.3245 -0.1097 0.109 Uiso 1 1 calc R . . .
C20 C 0.4416(3) 0.3289(3) -0.02454(18) 0.0754(10) Uani 1 1 d . . . .
H20 H 0.5061 0.3619 0.0087 0.090 Uiso 1 1 calc R . . .
C21 C 0.2982(3) 0.1562(3) 0.54351(17) 0.0554(8) Uani 1 1 d . . . .
C22 C 0.2989(3) 0.0545(3) 0.5661(2) 0.0784(10) Uani 1 1 d . . . .
H22 H 0.3216 0.0028 0.5347 0.094 Uiso 1 1 calc R . . .
C23 C 0.2656(4) 0.0301(3) 0.6357(2) 0.0905(12) Uani 1 1 d . . . .
H23 H 0.2649 -0.0391 0.6488 0.109 Uiso 1 1 calc R . . .
C24 C 0.2352(3) 0.1951(3) 0.6637(2) 0.0801(11) Uani 1 1 d . . . .
H24 H 0.2148 0.2448 0.6973 0.096 Uiso 1 1 calc R . . .
C25 C 0.2643(3) 0.2274(3) 0.59489(18) 0.0687(9) Uani 1 1 d . . . .
H25 H 0.2611 0.2971 0.5829 0.082 Uiso 1 1 calc R . . .
O1S O -0.0219(16) 0.5321(10) 0.4016(8) 0.115(6) Uiso 0.233(8) 1 d D P A -1
C1S C -0.0274(16) 0.513(2) 0.4665(9) 0.213(18) Uiso 0.233(8) 1 d D P A -1
C2S C 0.0948(19) 0.495(3) 0.5226(13) 0.161(6) Uiso 0.233(8) 1 d D P A -1
H2SA H 0.1438 0.4391 0.5061 0.242 Uiso 0.233(8) 1 calc R P A -1
H2SB H 0.0705 0.4794 0.5708 0.242 Uiso 0.233(8) 1 calc R P A -1
H2SC H 0.1478 0.5565 0.5266 0.242 Uiso 0.233(8) 1 calc R P A -1
C3S C -0.1584(18) 0.504(3) 0.4944(14) 0.128(10) Uiso 0.233(8) 1 d D P A -1
H3SA H -0.2275 0.5343 0.4595 0.192 Uiso 0.233(8) 1 d R P A -1
H3SB H -0.1505 0.5405 0.5413 0.192 Uiso 0.233(8) 1 d R P A -1
H3SC H -0.1784 0.4332 0.5023 0.192 Uiso 0.233(8) 1 d R P A -1
O2S O 0.174(2) 0.476(2) 0.5339(10) 0.234(12) Uiso 0.267(8) 1 d D P A -2
C4S C 0.0724(18) 0.501(2) 0.4966(8) 0.161(6) Uiso 0.267(8) 1 d D P A -2
C5S C 0.0725(17) 0.5359(10) 0.4173(6) 0.076(5) Uiso 0.267(8) 1 d D P A -2
H5SA H 0.1294 0.5943 0.4170 0.115 Uiso 0.267(8) 1 calc R P A -2
H5SB H -0.0150 0.5548 0.3956 0.115 Uiso 0.267(8) 1 calc R P A -2
H5SC H 0.1031 0.4811 0.3886 0.115 Uiso 0.267(8) 1 calc R P A -2
C6S C -0.050(2) 0.497(3) 0.5326(12) 0.193(15) Uiso 0.267(8) 1 d D P A -2
H6SA H -0.0652 0.4278 0.5473 0.290 Uiso 0.267(8) 1 calc R P A -2
H6SB H -0.1228 0.5208 0.4975 0.290 Uiso 0.267(8) 1 calc R P A -2
H6SC H -0.0389 0.5408 0.5762 0.290 Uiso 0.267(8) 1 calc R P A -2

loop_
_atom_site_aniso_label
_atom_site_aniso_U_11
_atom_site_aniso_U_22
_atom_site_aniso_U_33
_atom_site_aniso_U_23
_atom_site_aniso_U_13
_atom_site_aniso_U_12
S1 0.0488(5) 0.0851(6) 0.0490(5) -0.0036(4) 0.0057(4) -0.0110(4)
S2 0.0812(6) 0.0568(5) 0.0601(6) -0.0028(4) 0.0049(4) 0.0035(4)
N1 0.085(2) 0.135(3) 0.0559(19) -0.0100(19) 0.0144(18) -0.001(2)
N2 0.077(2) 0.119(3) 0.067(2) 0.020(2) 0.0072(17) -0.022(2)
C1 0.0443(16) 0.0653(19) 0.0458(17) 0.0013(14) 0.0062(13) 0.0004(14)
C2 0.0453(17) 0.068(2) 0.0481(18) 0.0050(14) 0.0044(14) -0.0040(14)
C3 0.0500(17) 0.0536(18) 0.0405(17) 0.0041(13) 0.0055(13) -0.0008(13)
C4 0.0522(17) 0.0604(18) 0.0424(17) 0.0049(14) 0.0073(13) -0.0005(14)
C5 0.0584(19) 0.096(3) 0.057(2) -0.0036(18) 0.0197(16) -0.0072(18)
C6 0.0510(17) 0.0557(18) 0.0468(18) -0.0022(14) 0.0064(14) -0.0019(14)
C7 0.076(2) 0.066(2) 0.063(2) 0.0029(16) 0.0071(17) -0.0105(17)
C8 0.091(3) 0.067(2) 0.081(3) -0.0048(19) 0.000(2) -0.0190(19)
C9 0.080(2) 0.064(2) 0.059(2) -0.0116(16) -0.0039(17) -0.0018(17)
C10 0.0537(18) 0.0577(19) 0.0492(19) -0.0100(15) 0.0027(14) 0.0014(14)
C11 0.0493(17) 0.064(2) 0.0484(18) -0.0014(15) -0.0041(14) 0.0031(14)
C12 0.0571(18) 0.060(2) 0.0431(17) -0.0029(14) 0.0018(14) 0.0040(15)
C13 0.0514(17) 0.0579(19) 0.0433(17) 0.0001(14) -0.0018(13) 0.0006(14)
C14 0.0636(19) 0.060(2) 0.0469(18) -0.0042(14) 0.0033(14) 0.0056(15)
C15 0.099(3) 0.075(2) 0.063(2) -0.0098(18) 0.0148(19) 0.019(2)
C16 0.0533(18) 0.073(2) 0.0448(18) 0.0023(15) 0.0055(14) 0.0003(15)
C17 0.070(2) 0.097(3) 0.047(2) -0.0087(17) 0.0109(17) -0.0144(19)
C18 0.084(3) 0.118(3) 0.055(2) -0.011(2) 0.006(2) -0.018(2)
C19 0.063(2) 0.147(4) 0.064(3) 0.001(2) 0.016(2) 0.004(2)
C20 0.053(2) 0.122(3) 0.051(2) -0.0033(19) 0.0069(16) -0.0048(19)
C21 0.0421(16) 0.069(2) 0.0524(19) 0.0044(16) -0.0018(14) -0.0066(15)
C22 0.083(3) 0.074(3) 0.078(3) 0.011(2) 0.011(2) 0.0003(19)
C23 0.091(3) 0.094(3) 0.085(3) 0.028(2) 0.009(2) -0.011(2)
C24 0.078(2) 0.101(3) 0.063(2) 0.001(2) 0.0147(19) -0.018(2)
C25 0.069(2) 0.076(2) 0.060(2) 0.0008(18) 0.0057(17) -0.0110(18)

loop_
_atom_type_symbol
_atom_type_description
_atom_type_scat_dispersion_real
_atom_type_scat_dispersion_imag
_atom_type_scat_source
C C 0.0033 0.0016 'International Tables Vol C Tables 4.2.6.8 and 6.1.1.4'
H H 0.0000 0.0000 'International Tables Vol C Tables 4.2.6.8 and 6.1.1.4'
N N 0.0061 0.0033 'International Tables Vol C Tables 4.2.6.8 and 6.1.1.4'
O O 0.0106 0.0060 'International Tables Vol C Tables 4.2.6.8 and 6.1.1.4'
S S 0.1246 0.1234 'International Tables Vol C Tables 4.2.6.8 and 6.1.1.4'

loop_
_geom_angle_atom_site_label_1
_geom_angle_atom_site_label_2
_geom_angle_atom_site_label_3
_geom_angle
C4 S1 C1 92.74(14)
C14 S2 C11 93.00(15)
C18 N1 C19 114.9(3)
C23 N2 C24 115.9(4)
C2 C1 S1 109.6(2)
C2 C1 C16 128.6(3)
C16 C1 S1 121.8(2)
C1 C2 H2 122.6
C1 C2 C3 114.9(3)
C3 C2 H2 122.6
C2 C3 C6 122.2(2)
C4 C3 C2 112.0(3)
C4 C3 C6 125.7(3)
C3 C4 S1 110.8(2)
C3 C4 C5 129.3(3)
C5 C4 S1 120.0(2)
C4 C5 H5A 109.5
C4 C5 H5B 109.5
C4 C5 H5C 109.5
H5A C5 H5B 109.5
H5A C5 H5C 109.5
H5B C5 H5C 109.5
C3 C6 C7 118.4(3)
C10 C6 C3 130.3(3)
C10 C6 C7 111.2(3)
C6 C7 H7A 110.8
C6 C7 H7B 110.8
C6 C7 C8 104.7(3)
H7A C7 H7B 108.9
C8 C7 H7A 110.8
C8 C7 H7B 110.8
C7 C8 H8A 110.7
C7 C8 H8B 110.7
C7 C8 C9 105.0(3)
H8A C8 H8B 108.8
C9 C8 H8A 110.7
C9 C8 H8B 110.7
C8 C9 H9A 111.0
C8 C9 H9B 111.0
H9A C9 H9B 109.0
C10 C9 C8 103.7(3)
C10 C9 H9A 111.0
C10 C9 H9B 111.0
C6 C10 C9 110.3(3)
C6 C10 C13 131.3(3)
C13 C10 C9 118.4(3)
C12 C11 S2 109.3(2)
C12 C11 C21 128.5(3)
C21 C11 S2 122.2(2)
C11 C12 H12 122.5
C11 C12 C13 114.9(3)
C13 C12 H12 122.5
C12 C13 C10 121.4(3)
C14 C13 C10 127.1(3)
C14 C13 C12 111.3(3)
C13 C14 S2 111.4(2)
C13 C14 C15 129.7(3)
C15 C14 S2 118.8(2)
C14 C15 H15A 109.5
C14 C15 H15B 109.5
C14 C15 H15C 109.5
H15A C15 H15B 109.5
H15A C15 H15C 109.5
H15B C15 H15C 109.5
C17 C16 C1 122.3(3)
C20 C16 C1 121.4(3)
C20 C16 C17 116.3(3)
C16 C17 H17 120.2
C18 C17 C16 119.7(3)
C18 C17 H17 120.2
N1 C18 C17 124.9(3)
N1 C18 H18 117.6
C17 C18 H18 117.6
N1 C19 H19 117.6
N1 C19 C20 124.7(3)
C20 C19 H19 117.6
C16 C20 H20 120.2
C19 C20 C16 119.6(3)
C19 C20 H20 120.2
C22 C21 C11 122.8(3)
C22 C21 C25 115.5(3)
C25 C21 C11 121.7(3)
C21 C22 H22 120.2
C21 C22 C23 119.6(4)
C23 C22 H22 120.2
N2 C23 C22 124.8(4)
N2 C23 H23 117.6
C22 C23 H23 117.6
N2 C24 H24 118.1
N2 C24 C25 123.9(4)
C25 C24 H24 118.1
C21 C25 H25 119.9
C24 C25 C21 120.3(3)
C24 C25 H25 119.9
O1S C1S C2S 121.7(9)
O1S C1S C3S 120.7(8)
C2S C1S C3S 117.6(7)
C1S C2S H2SA 109.5
C1S C2S H2SB 109.5
C1S C2S H2SC 109.5
H2SA C2S H2SB 109.5
H2SA C2S H2SC 109.5
H2SB C2S H2SC 109.5
C1S C3S H3SA 111.3
C1S C3S H3SB 106.9
C1S C3S H3SC 110.1
H3SA C3S H3SB 109.5
H3SA C3S H3SC 109.5
H3SB C3S H3SC 109.5
O2S C4S C5S 119.3(8)
O2S C4S C6S 118.0(8)
C6S C4S C5S 122.7(8)
C4S C5S H5SA 109.5
C4S C5S H5SB 109.5
C4S C5S H5SC 109.5
H5SA C5S H5SB 109.5
H5SA C5S H5SC 109.5
H5SB C5S H5SC 109.5
C4S C6S H6SA 109.5
C4S C6S H6SB 109.5
C4S C6S H6SC 109.5
H6SA C6S H6SB 109.5
H6SA C6S H6SC 109.5
H6SB C6S H6SC 109.5

loop_
_geom_bond_atom_site_label_1
_geom_bond_atom_site_label_2
_geom_bond_distance
S1 C1 1.727(3)
S1 C4 1.725(3)
S2 C11 1.723(3)
S2 C14 1.715(3)
N1 C18 1.336(4)
N1 C19 1.340(4)
N2 C23 1.314(5)
N2 C24 1.321(4)
C1 C2 1.361(4)
C1 C16 1.460(4)
C2 H2 0.9300
C2 C3 1.411(4)
C3 C4 1.373(4)
C3 C6 1.472(4)
C4 C5 1.501(4)
C5 H5A 0.9600
C5 H5B 0.9600
C5 H5C 0.9600
C6 C7 1.500(4)
C6 C10 1.335(4)
C7 H7A 0.9700
C7 H7B 0.9700
C7 C8 1.509(4)
C8 H8A 0.9700
C8 H8B 0.9700
C8 C9 1.524(4)
C9 H9A 0.9700
C9 H9B 0.9700
C9 C10 1.517(4)
C10 C13 1.483(4)
C11 C12 1.368(4)
C11 C21 1.456(4)
C12 H12 0.9300
C12 C13 1.419(4)
C13 C14 1.373(4)
C14 C15 1.500(4)
C15 H15A 0.9600
C15 H15B 0.9600
C15 H15C 0.9600
C16 C17 1.392(4)
C16 C20 1.390(4)
C17 H17 0.9300
C17 C18 1.372(4)
C18 H18 0.9300
C19 H19 0.9300
C19 C20 1.375(5)
C20 H20 0.9300
C21 C22 1.382(4)
C21 C25 1.388(4)
C22 H22 0.9300
C22 C23 1.383(5)
C23 H23 0.9300
C24 H24 0.9300
C24 C25 1.381(4)
C25 H25 0.9300
O1S C1S 1.202(7)
C1S C2S 1.511(7)
C1S C3S 1.513(7)
C2S H2SA 0.9600
C2S H2SB 0.9600
C2S H2SC 0.9600
C3S H3SA 0.9600
C3S H3SB 0.9596
C3S H3SC 0.9600
O2S C4S 1.204(7)
C4S C5S 1.498(7)
C4S C6S 1.498(7)
C5S H5SA 0.9600
C5S H5SB 0.9600
C5S H5SC 0.9600
C6S H6SA 0.9600
C6S H6SB 0.9600
C6S H6SC 0.9600

loop_
_geom_torsion_atom_site_label_1
_geom_torsion_atom_site_label_2
_geom_torsion_atom_site_label_3
_geom_torsion_atom_site_label_4
_geom_torsion
S1 C1 C2 C3 1.2(3)
S1 C1 C16 C17 -1.1(4)
S1 C1 C16 C20 179.0(3)
S2 C11 C12 C13 -0.1(3)
S2 C11 C21 C22 6.6(4)
S2 C11 C21 C25 -174.1(2)
N1 C19 C20 C16 -0.5(6)
N2 C24 C25 C21 -1.4(5)
C1 S1 C4 C3 -0.4(2)
C1 S1 C4 C5 177.9(3)
C1 C2 C3 C4 -1.6(4)
C1 C2 C3 C6 -178.2(3)
C1 C16 C17 C18 -178.6(3)
C1 C16 C20 C19 179.4(3)
C2 C1 C16 C17 177.6(3)
C2 C1 C16 C20 -2.3(5)
C2 C3 C4 S1 1.1(3)
C2 C3 C4 C5 -177.0(3)
C2 C3 C6 C7 51.9(4)
C2 C3 C6 C10 -131.1(3)
C3 C6 C7 C8 -171.1(3)
C3 C6 C10 C9 -174.2(3)
C3 C6 C10 C13 5.6(6)
C4 S1 C1 C2 -0.5(2)
C4 S1 C1 C16 178.4(3)
C4 C3 C6 C7 -124.3(3)
C4 C3 C6 C10 52.7(5)
C6 C3 C4 S1 177.7(2)
C6 C3 C4 C5 -0.5(5)
C6 C7 C8 C9 -20.5(4)
C6 C10 C13 C12 -146.0(3)
C6 C10 C13 C14 40.4(5)
C7 C6 C10 C9 3.0(4)
C7 C6 C10 C13 -177.2(3)
C7 C8 C9 C10 22.0(4)
C8 C9 C10 C6 -15.9(4)
C8 C9 C10 C13 164.2(3)
C9 C10 C13 C12 33.8(4)
C9 C10 C13 C14 -139.7(3)
C10 C6 C7 C8 11.4(4)
C10 C13 C14 S2 174.7(2)
C10 C13 C14 C15 -2.4(5)
C11 S2 C14 C13 -0.6(2)
C11 S2 C14 C15 176.9(3)
C11 C12 C13 C10 -174.8(2)
C11 C12 C13 C14 -0.3(4)
C11 C21 C22 C23 180.0(3)
C11 C21 C25 C24 -178.7(3)
C12 C11 C21 C22 -172.7(3)
C12 C11 C21 C25 6.6(5)
C12 C13 C14 S2 0.6(3)
C12 C13 C14 C15 -176.5(3)
C14 S2 C11 C12 0.4(2)
C14 S2 C11 C21 -179.0(2)
C16 C1 C2 C3 -177.6(3)
C16 C17 C18 N1 -1.2(6)
C17 C16 C20 C19 -0.5(5)
C18 N1 C19 C20 0.6(6)
C19 N1 C18 C17 0.2(6)
C20 C16 C17 C18 1.3(5)
C21 C11 C12 C13 179.2(3)
C21 C22 C23 N2 -1.5(6)
C22 C21 C25 C24 0.6(4)
C23 N2 C24 C25 0.6(6)
C24 N2 C23 C22 0.8(6)
C25 C21 C22 C23 0.7(5)
